data_2015786
loop_
_publ_author_name
'Liu, Na'
'Cheng, Ai-Ling'
'Gao, En-Qing'

_publ_section_title
;
 3,4-Di-2-pyridyl-1,2,5-oxadiazole and its perchlorate salt
;
_journal_coeditor_code FA3049
_journal_issue 2
_journal_name_full 'Acta Crystallographica Section C'
_journal_page_first o93
_journal_page_last o95
_journal_paper_doi 10.1107/S0108270106052401
_journal_volume 63
_journal_year 2007
_chemical_formula_iupac 'C12 H9 N4 O + , Cl O4 -'
_chemical_formula_moiety 'C12 H9 N4 O + , Cl O4 -'
_chemical_formula_sum 'C12 H9 Cl N4 O5'
_chemical_formula_weight 324.68
_chemical_name_systematic
;
2-[3-(2-pyridyl)-1,2,5-oxadiazol-4-yl]pyridinium perchlorate
;
_space_group_IT_number 62
_symmetry_cell_setting orthorhombic
_symmetry_space_group_name_Hall '-P 2ac 2n'
_symmetry_space_group_name_H-M 'P n m a'
_atom_sites_solution_hydrogens geom
_atom_sites_solution_primary direct
_atom_sites_solution_secondary difmap
_audit_creation_method SHELXL97
_cell_angle_alpha 90.00
_cell_angle_beta 90.00
_cell_angle_gamma 90.00
_cell_formula_units_Z 4
_cell_length_a 13.5254(4)
_cell_length_b 13.1646(4)
_cell_length_c 7.6908(2)
_cell_measurement_reflns_used 11064
_cell_measurement_temperature 293(2)
_cell_measurement_theta_max 27.485
_cell_measurement_theta_min 3.395
_cell_volume 1369.40(7)
_computing_cell_refinement 'HKL SCALEPACK (Otwinowski & Minor, 1997)'
_computing_data_collection 'COLLECT (Nonius, 1998)'
_computing_data_reduction 'HKL DENZO (Otwinowski & Minor, 1997) and MAXUS (Mackay <i>et al.</i>,  1998)'
_computing_molecular_graphics 'SHELXTL (Sheldrick, 1997b)'
_computing_publication_material SHELXL97
_computing_structure_refinement 'SHELXL97 (Sheldrick, 1997a)'
_computing_structure_solution 'SHELXS97 (Sheldrick, 1997a)'
_diffrn_ambient_temperature 293(2)
_diffrn_detector_area_resol_mean 0.76
_diffrn_measured_fraction_theta_full 0.997
_diffrn_measured_fraction_theta_max 0.997
_diffrn_measurement_device_type 'Nonius KappaCCD area-detector'
_diffrn_measurement_method '\f and \w'
_diffrn_radiation_monochromator graphite
_diffrn_radiation_type MoK\a
_diffrn_radiation_wavelength 0.71073
_diffrn_reflns_av_R_equivalents 0.0878
_diffrn_reflns_av_sigmaI/netI 0.0441
_diffrn_reflns_limit_h_max 17
_diffrn_reflns_limit_h_min -17
_diffrn_reflns_limit_k_max 17
_diffrn_reflns_limit_k_min -16
_diffrn_reflns_limit_l_max 9
_diffrn_reflns_limit_l_min -9
_diffrn_reflns_number 21299
_diffrn_reflns_theta_full 27.48
_diffrn_reflns_theta_max 27.48
_diffrn_reflns_theta_min 3.42
_diffrn_standards_decay_% 0
_diffrn_standards_number 0
_exptl_absorpt_coefficient_mu 0.310
_exptl_absorpt_correction_type none
_exptl_crystal_colour colourless
_exptl_crystal_density_diffrn 1.575
_exptl_crystal_density_method 'not measured'
_exptl_crystal_description rod
_exptl_crystal_F_000 664
_exptl_crystal_size_max 0.2
_exptl_crystal_size_mid 0.1
_exptl_crystal_size_min 0.1
_refine_diff_density_max 0.791
_refine_diff_density_min -0.558
_refine_ls_extinction_method none
_refine_ls_goodness_of_fit_ref 1.030
_refine_ls_hydrogen_treatment mixed
_refine_ls_matrix_type full
_refine_ls_number_parameters 109
_refine_ls_number_reflns 1631
_refine_ls_number_restraints 0
_refine_ls_restrained_S_all 1.030
_refine_ls_R_factor_all 0.1105
_refine_ls_R_factor_gt 0.0637
_refine_ls_shift/su_max 0.000
_refine_ls_shift/su_mean 0.000
_refine_ls_structure_factor_coef Fsqd
_refine_ls_weighting_details 'calc w = 1/[\s^2^(Fo^2^)+(0.1422P)^2^] where P=(Fo^2^+2Fc^2^)/3'
_refine_ls_weighting_scheme calc
_refine_ls_wR_factor_gt 0.1976
_refine_ls_wR_factor_ref 0.2213
_reflns_number_gt 905
_reflns_number_total 1631
_reflns_threshold_expression I>2\s(I)
_cod_data_source_file fa3049.cif
_cod_data_source_block II
_cod_depositor_comments
;
The following automatic conversions were performed:
'_symmetry_cell_setting' value 'Orthorhombic' changed to 'orthorhombic'
according to '/home/saulius/struct/CIF-dictionaries/cif_core.dic'
dictionary named 'cif_core.dic' version 2.4.1 from 2010-06-29.

Automatic conversion script
Id: cif_fix_enum 1527 2010-12-29 10:47:43Z saulius 

The following automatic conversions were performed:

'_symmetry_cell_setting' value 'Orthorhombic' changed to
'orthorhombic' according to
/home/saulius/struct/CIF-dictionaries/cif_core.dic dictionary named
'cif_core.dic' version 2.4.1 from 2010-06-29.

Automatic conversion script
Id: cif_fix_values 1715 2011-07-08 13:25:40Z adriana 
;
_cod_original_sg_symbol_Hall -P2ac2n
_cod_database_code 2015786
_cod_database_fobs_code 2015786

loop_
_symmetry_equiv_pos_as_xyz
'x, y, z'
'-x+1/2, -y, z+1/2'
'-x, y+1/2, -z'
'x+1/2, -y+1/2, -z+1/2'
'-x, -y, -z'
'x-1/2, y, -z-1/2'
'x, -y-1/2, z'
'-x-1/2, y-1/2, z-1/2'

loop_
_atom_site_type_symbol
_atom_site_label
_atom_site_fract_x
_atom_site_fract_y
_atom_site_fract_z
_atom_site_U_iso_or_equiv
_atom_site_adp_type
_atom_site_calc_flag
_atom_site_refinement_flags
_atom_site_occupancy
C C1 0.3280(2) 0.4164(2) 0.5158(4) 0.0513(8) Uani d . 1
H H1A 0.2805 0.3936 0.4375 0.062 Uiso calc R 1
C C2 0.3307(3) 0.5179(3) 0.5597(5) 0.0616(10) Uani d . 1
H H2A 0.2854 0.5634 0.5125 0.074 Uiso calc R 1
C C3 0.4016(3) 0.5503(3) 0.6747(5) 0.0679(11) Uani d . 1
H H3A 0.4046 0.6185 0.7056 0.082 Uiso calc R 1
C C4 0.4683(3) 0.4828(2) 0.7445(5) 0.0600(10) Uani d . 1
H H4A 0.5166 0.5045 0.8221 0.072 Uiso calc R 1
C C5 0.4616(2) 0.3813(2) 0.6963(4) 0.0466(8) Uani d . 1
C C6 0.5299(2) 0.3052(2) 0.7661(4) 0.0539(9) Uani d . 1
N N1 0.39250(18) 0.34969(17) 0.5834(3) 0.0450(7) Uani d . 1
H H1N 0.360(4) 0.2500 0.584(7) 0.084(18) Uiso d S 1
N N2 0.6075(2) 0.3354(3) 0.8499(5) 0.0770(10) Uani d . 1
O O1 0.6562(3) 0.2500 0.9015(6) 0.0887(14) Uani d S 1
O O2 0.3937(4) 0.3369(4) 0.1146(7) 0.189(3) Uani d . 1
O O3 0.2627(3) 0.2500 0.2196(5) 0.0722(11) Uani d S 1
O O4 0.3063(5) 0.2500 -0.0716(6) 0.143(2) Uani d S 1
Cl Cl1 0.34351(10) 0.2500 0.10130(15) 0.0582(5) Uani d S 1

loop_
_atom_site_aniso_label
_atom_site_aniso_U_11
_atom_site_aniso_U_22
_atom_site_aniso_U_33
_atom_site_aniso_U_12
_atom_site_aniso_U_13
_atom_site_aniso_U_23
C1 0.0514(18) 0.0446(17) 0.0578(19) -0.0014(14) 0.0048(15) 0.0022(15)
C2 0.068(2) 0.0418(17) 0.075(2) 0.0089(17) 0.0126(19) 0.0031(17)
C3 0.086(3) 0.0409(18) 0.077(2) -0.0003(19) 0.021(2) -0.0077(18)
C4 0.072(2) 0.0499(19) 0.058(2) -0.0138(18) 0.0043(18) -0.0073(16)
C5 0.0466(18) 0.0449(17) 0.0483(16) -0.0076(14) 0.0067(14) -0.0017(13)
C6 0.0493(18) 0.061(2) 0.0518(18) -0.0033(16) -0.0036(15) -0.0030(15)
N1 0.0455(14) 0.0402(14) 0.0493(14) -0.0025(12) 0.0025(11) -0.0005(11)
N2 0.063(2) 0.078(2) 0.090(2) -0.0046(18) -0.0242(18) -0.0054(18)
O1 0.074(3) 0.085(3) 0.107(3) 0.000 -0.039(2) 0.000
O2 0.179(4) 0.173(4) 0.215(5) -0.130(4) 0.107(4) -0.106(4)
O3 0.082(3) 0.064(2) 0.071(2) 0.000 0.026(2) 0.000
O4 0.155(5) 0.216(7) 0.058(3) 0.000 0.005(3) 0.000
Cl1 0.0744(9) 0.0454(7) 0.0549(7) 0.000 0.0141(6) 0.000

loop_
_atom_type_symbol
_atom_type_description
_atom_type_scat_dispersion_real
_atom_type_scat_dispersion_imag
_atom_type_scat_source
C C 0.0033 0.0016 'International Tables Vol C Tables 4.2.6.8 and 6.1.1.4'
H H 0.0000 0.0000 'International Tables Vol C Tables 4.2.6.8 and 6.1.1.4'
N N 0.0061 0.0033 'International Tables Vol C Tables 4.2.6.8 and 6.1.1.4'
O O 0.0106 0.0060 'International Tables Vol C Tables 4.2.6.8 and 6.1.1.4'
Cl Cl 0.1484 0.1585 'International Tables Vol C Tables 4.2.6.8 and 6.1.1.4'

loop_
_geom_angle_atom_site_label_1
_geom_angle_atom_site_label_2
_geom_angle_atom_site_label_3
_geom_angle_site_symmetry_1
_geom_angle_site_symmetry_3
_geom_angle
N1 C1 C2 . . 121.5(3)
N1 C1 H1A . . 119.3
C2 C1 H1A . . 119.3
C3 C2 C1 . . 118.5(4)
C3 C2 H2A . . 120.8
C1 C2 H2A . . 120.8
C2 C3 C4 . . 120.6(3)
C2 C3 H3A . . 119.7
C4 C3 H3A . . 119.7
C3 C4 C5 . . 118.3(3)
C3 C4 H4A . . 120.8
C5 C4 H4A . . 120.8
N1 C5 C4 . . 121.0(3)
N1 C5 C6 . . 117.7(3)
C4 C5 C6 . . 121.3(3)
N2 C6 C6 . 7_565 107.9(2)
N2 C6 C5 . . 118.9(3)
C6 C6 C5 7_565 . 133.16(17)
C5 N1 C1 . . 120.0(3)
C5 N1 H1N . . 121(2)
C1 N1 H1N . . 115(2)
C6 N2 O1 . . 106.5(3)
N2 O1 N2 7_565 . 111.2(4)
O2 Cl1 O2 . 7_565 118.1(6)
O2 Cl1 O4 . . 104.6(3)
O2 Cl1 O4 7_565 . 104.6(3)
O2 Cl1 O3 . . 110.0(2)
O2 Cl1 O3 7_565 . 110.0(2)
O4 Cl1 O3 . . 109.0(3)

loop_
_geom_bond_atom_site_label_1
_geom_bond_atom_site_label_2
_geom_bond_site_symmetry_2
_geom_bond_distance
C1 N1 . 1.342(4)
C1 C2 . 1.379(5)
C1 H1A . 0.9300
C2 C3 . 1.372(6)
C2 H2A . 0.9300
C3 C4 . 1.375(5)
C3 H3A . 0.9300
C4 C5 . 1.390(4)
C4 H4A . 0.9300
C5 N1 . 1.342(4)
C5 C6 . 1.464(4)
C6 N2 . 1.294(4)
C6 C6 7_565 1.453(6)
N1 H1N . 1.382(19)
N2 O1 . 1.362(4)
O1 N2 7_565 1.362(4)
O2 Cl1 . 1.334(4)
O3 Cl1 . 1.422(4)
O4 Cl1 . 1.422(5)
Cl1 O2 7_565 1.334(4)

loop_
_geom_hbond_atom_site_label_D
_geom_hbond_atom_site_label_H
_geom_hbond_atom_site_label_A
_geom_hbond_site_symmetry_A
_geom_hbond_distance_DH
_geom_hbond_distance_HA
_geom_hbond_distance_DA
_geom_hbond_angle_DHA
N1 H1N N1 7_565 1.382(19) 1.382(19) 2.625(5) 143(5)
C1 H1A O3 . 0.93 2.54 3.281(4) 137.2
C4 H4A O2 5_666 0.93 2.46 3.209(5) 137.2

loop_
_geom_torsion_atom_site_label_1
_geom_torsion_atom_site_label_2
_geom_torsion_atom_site_label_3
_geom_torsion_atom_site_label_4
_geom_torsion_site_symmetry_1
_geom_torsion_site_symmetry_4
_geom_torsion
N1 C1 C2 C3 . . 0.3(5)
C1 C2 C3 C4 . . -0.2(5)
C2 C3 C4 C5 . . -0.3(5)
C3 C4 C5 N1 . . 0.5(5)
C3 C4 C5 C6 . . -179.7(3)
N1 C5 C6 N2 . . 167.8(3)
C4 C5 C6 N2 . . -11.9(5)
N1 C5 C6 C6 . 7_565 -13.6(4)
C4 C5 C6 C6 . 7_565 166.6(2)
C4 C5 N1 C1 . . -0.3(4)
C6 C5 N1 C1 . . 179.9(3)
C2 C1 N1 C5 . . -0.1(5)
C6 C6 N2 O1 7_565 . 0.3(4)
C5 C6 N2 O1 . . 179.2(3)
C6 N2 O1 N2 . 7_565 -0.5(6)
